data_4339172
loop_
_publ_author_name
'Chang, Sheng-Yuan'
'Chen, Jing-Lin'
'Chi, Yun'
'Cheng, Yi-Ming'
'Lee, Gene-Hsiang'
'Jiang, Chang-Ming'
'Chou, Pi-Tai'

_publ_section_title
;
 Blue-emitting platinum(II) complexes bearing both pyridylpyrazolate
 chelate and bridging pyrazolate ligands: synthesis, structures, and
 photophysical properties.
;
_journal_issue 26
_journal_name_full 'Inorganic chemistry'
_journal_page_first 11202
_journal_page_last 11212
_journal_paper_doi 10.1021/ic701586c
_journal_volume 46
_journal_year 2007
_chemical_formula_sum 'C21 H27 Cl3 F3 N5 Pt'
_chemical_formula_weight 707.92
_chemical_name_systematic
; 
 ? 
;
_space_group_IT_number 15
_symmetry_cell_setting monoclinic
_symmetry_space_group_name_Hall '-C 2yc'
_symmetry_space_group_name_H-M 'C 1 2/c 1'
_atom_sites_solution_hydrogens geom
_atom_sites_solution_primary direct
_atom_sites_solution_secondary difmap
_audit_creation_method SHELXL-97
_cell_angle_alpha 90.00
_cell_angle_beta 110.516(1)
_cell_angle_gamma 90.00
_cell_formula_units_Z 8
_cell_length_a 21.9896(9)
_cell_length_b 9.5191(4)
_cell_length_c 25.6962(10)
_cell_measurement_reflns_used 4670
_cell_measurement_temperature 150(2)
_cell_measurement_theta_max 24.96
_cell_measurement_theta_min 2.36
_cell_volume 5037.6(4)
_computing_cell_refinement 'Bruker SAINT'
_computing_data_collection 'Bruker SMART'
_computing_data_reduction 'Bruker SAINT'
_computing_molecular_graphics 'Bruker SHELXTL'
_computing_publication_material 'Bruker SHELXTL'
_computing_structure_refinement 'SHELXL-97 (Sheldrick, 1997)'
_computing_structure_solution 'SHELXS-97 (Sheldrick, 1990)'
_diffrn_ambient_temperature 150(2)
_diffrn_measured_fraction_theta_full 1.000
_diffrn_measured_fraction_theta_max 1.000
_diffrn_measurement_device_type 'BRUKER SMART APEXCCD area detector'
_diffrn_measurement_method 'omega scans'
_diffrn_radiation_monochromator graphite
_diffrn_radiation_source 'fine-focus sealed tube'
_diffrn_radiation_type MoK\a
_diffrn_radiation_wavelength 0.71073
_diffrn_reflns_av_R_equivalents 0.0474
_diffrn_reflns_av_sigmaI/netI 0.0456
_diffrn_reflns_limit_h_max 28
_diffrn_reflns_limit_h_min -28
_diffrn_reflns_limit_k_max 12
_diffrn_reflns_limit_k_min -12
_diffrn_reflns_limit_l_max 31
_diffrn_reflns_limit_l_min -33
_diffrn_reflns_number 18993
_diffrn_reflns_theta_full 27.50
_diffrn_reflns_theta_max 27.50
_diffrn_reflns_theta_min 1.98
_exptl_absorpt_coefficient_mu 5.931
_exptl_absorpt_correction_T_max 0.5885
_exptl_absorpt_correction_T_min 0.4699
_exptl_absorpt_correction_type multi-scan
_exptl_crystal_colour colorless
_exptl_crystal_density_diffrn 1.867
_exptl_crystal_density_meas ?
_exptl_crystal_density_method 'not measured'
_exptl_crystal_description block
_exptl_crystal_F_000 2752
_exptl_crystal_size_max 0.15
_exptl_crystal_size_mid 0.15
_exptl_crystal_size_min 0.10
_refine_diff_density_max 1.628
_refine_diff_density_min -1.479
_refine_diff_density_rms 0.139
_refine_ls_extinction_method none
_refine_ls_goodness_of_fit_ref 1.094
_refine_ls_hydrogen_treatment constr
_refine_ls_matrix_type full
_refine_ls_number_parameters 320
_refine_ls_number_reflns 5800
_refine_ls_number_restraints 0
_refine_ls_restrained_S_all 1.094
_refine_ls_R_factor_all 0.0458
_refine_ls_R_factor_gt 0.0376
_refine_ls_shift/su_max 0.001
_refine_ls_shift/su_mean 0.000
_refine_ls_structure_factor_coef Fsqd
_refine_ls_weighting_details 'calc w=1/[\s^2^(Fo^2^)+(0.0252P)^2^+21.0812P] where P=(Fo^2^+2Fc^2^)/3'
_refine_ls_weighting_scheme calc
_refine_ls_wR_factor_gt 0.0743
_refine_ls_wR_factor_ref 0.0772
_reflns_number_gt 5083
_reflns_number_total 5800
_reflns_threshold_expression >2sigma(I)
_cod_data_source_file ic701586c-file001.cif
_cod_data_source_block 5b
_cod_depositor_comments
;
The following automatic conversions were performed:

'_symmetry_cell_setting' value 'Monoclinic' changed to 'monoclinic'
according to
/usr/data/users/saulius/automatic-downloads/retrospective/ACS/lib/dictionaries/cif_core.dic
dictionary named 'cif_core.dic' version 2.4.2 from 2011-04-26.

Automatic conversion script
Id: cif_fix_values 2281 2013-09-26 08:29:07Z andrius 

The following automatic conversions were performed:

'_exptl_crystal_density_meas' value 'not_measured' was changed to '?'
- the value is perceived as not measured.

Automatic conversion script
Id: cif_fix_values 3008 2015-01-20 13:52:24Z robertas 
;
_cod_original_sg_symbol_H-M C2/c
_cod_database_code 4339172

loop_
_symmetry_equiv_pos_as_xyz
'x, y, z'
'-x, y, -z+1/2'
'x+1/2, y+1/2, z'
'-x+1/2, y+1/2, -z+1/2'
'-x, -y, -z'
'x, -y, z-1/2'
'-x+1/2, -y+1/2, -z'
'x+1/2, -y+1/2, z-1/2'

loop_
_atom_site_label
_atom_site_type_symbol
_atom_site_fract_x
_atom_site_fract_y
_atom_site_fract_z
_atom_site_U_iso_or_equiv
_atom_site_adp_type
_atom_site_occupancy
_atom_site_symmetry_multiplicity
_atom_site_calc_flag
_atom_site_refinement_flags
_atom_site_disorder_assembly
_atom_site_disorder_group
Pt Pt 0.078572(9) 0.544343(19) 0.245162(8) 0.01995(6) Uani 1 1 d . . .
Cl1 Cl 0.09298(7) 0.33644(13) 0.29272(5) 0.0289(3) Uani 1 1 d . . .
N1 N 0.0673(2) 0.4396(4) 0.17377(17) 0.0217(9) Uani 1 1 d . . .
N2 N 0.00677(19) 0.4014(4) 0.14019(17) 0.0216(9) Uani 1 1 d . . .
H2A H -0.0283 0.4127 0.1488 0.026 Uiso 1 1 calc R . .
N3 N 0.06637(19) 0.7359(4) 0.20872(18) 0.0240(9) Uani 1 1 d . . .
N4 N 0.09365(19) 0.6651(4) 0.31077(17) 0.0228(9) Uani 1 1 d . . .
N5 N 0.1103(2) 0.6378(5) 0.36510(17) 0.0291(10) Uani 1 1 d . . .
C1 C 0.1071(2) 0.4068(5) 0.1461(2) 0.0216(10) Uani 1 1 d . . .
C2 C 0.0704(2) 0.3470(5) 0.0956(2) 0.0248(11) Uani 1 1 d . . .
H2B H 0.0865 0.3135 0.0681 0.030 Uiso 1 1 calc R . .
C3 C 0.0066(2) 0.3445(5) 0.0925(2) 0.0223(10) Uani 1 1 d . A .
C4 C 0.1800(3) 0.4285(6) 0.1689(2) 0.0296(12) Uani 1 1 d . . .
C5 C 0.1978(3) 0.5799(7) 0.1858(3) 0.055(2) Uani 1 1 d . . .
H5A H 0.1814 0.6058 0.2154 0.082 Uiso 1 1 calc R . .
H5B H 0.1784 0.6414 0.1536 0.082 Uiso 1 1 calc R . .
H5C H 0.2452 0.5903 0.1993 0.082 Uiso 1 1 calc R . .
C6 C 0.2111(3) 0.3302(8) 0.2182(3) 0.0541(19) Uani 1 1 d . . .
H6A H 0.1938 0.3511 0.2477 0.081 Uiso 1 1 calc R . .
H6B H 0.2583 0.3441 0.2324 0.081 Uiso 1 1 calc R . .
H6C H 0.2013 0.2326 0.2061 0.081 Uiso 1 1 calc R . .
C7 C 0.2073(3) 0.3904(7) 0.1236(2) 0.0358(14) Uani 1 1 d . . .
H7A H 0.1883 0.4523 0.0915 0.054 Uiso 1 1 calc R . .
H7B H 0.1965 0.2926 0.1122 0.054 Uiso 1 1 calc R . .
H7C H 0.2546 0.4019 0.1380 0.054 Uiso 1 1 calc R . .
C8 C -0.0537(3) 0.2956(6) 0.0474(2) 0.0288(12) Uani 1 1 d . . .
C9 C -0.0396(4) 0.2382(13) 0.0006(4) 0.044(3) Uani 0.638(8) 1 d P A 1
H9A H -0.0168 0.3087 -0.0135 0.067 Uiso 0.638(8) 1 calc PR A 1
H9B H -0.0803 0.2124 -0.0289 0.067 Uiso 0.638(8) 1 calc PR A 1
H9C H -0.0122 0.1546 0.0125 0.067 Uiso 0.638(8) 1 calc PR A 1
C10 C -0.0881(4) 0.1817(10) 0.0721(4) 0.034(2) Uani 0.638(8) 1 d P A 1
H10A H -0.0970 0.2216 0.1039 0.050 Uiso 0.638(8) 1 calc PR A 1
H10B H -0.0596 0.0998 0.0843 0.050 Uiso 0.638(8) 1 calc PR A 1
H10C H -0.1290 0.1530 0.0435 0.050 Uiso 0.638(8) 1 calc PR A 1
C11 C -0.1026(4) 0.4207(9) 0.0298(4) 0.033(2) Uani 0.638(8) 1 d P A 1
H11A H -0.1084 0.4610 0.0628 0.050 Uiso 0.638(8) 1 calc PR A 1
H11B H -0.1445 0.3868 0.0042 0.050 Uiso 0.638(8) 1 calc PR A 1
H11C H -0.0856 0.4927 0.0113 0.050 Uiso 0.638(8) 1 calc PR A 1
C9' C -0.0610(8) 0.3864(17) -0.0062(7) 0.037(4) Uiso 0.362(8) 1 d P A 2
H9'A H -0.0634 0.4862 0.0022 0.055 Uiso 0.362(8) 1 calc PR A 2
H9'B H -0.1008 0.3588 -0.0364 0.055 Uiso 0.362(8) 1 calc PR A 2
H9'C H -0.0234 0.3703 -0.0175 0.055 Uiso 0.362(8) 1 calc PR A 2
C10' C -0.0383(7) 0.1418(17) 0.0291(7) 0.033(4) Uiso 0.362(8) 1 d P A 2
H10D H -0.0412 0.0722 0.0562 0.050 Uiso 0.362(8) 1 calc PR A 2
H10E H 0.0056 0.1407 0.0275 0.050 Uiso 0.362(8) 1 calc PR A 2
H10F H -0.0698 0.1189 -0.0077 0.050 Uiso 0.362(8) 1 calc PR A 2
C11' C -0.1106(7) 0.2970(17) 0.0598(7) 0.032(4) Uiso 0.362(8) 1 d P A 2
H11D H -0.1223 0.3942 0.0646 0.048 Uiso 0.362(8) 1 calc PR A 2
H11E H -0.1036 0.2445 0.0942 0.048 Uiso 0.362(8) 1 calc PR A 2
H11F H -0.1457 0.2532 0.0294 0.048 Uiso 0.362(8) 1 calc PR A 2
C12 C 0.0501(2) 0.7622(6) 0.1544(2) 0.0278(12) Uani 1 1 d . . .
H12A H 0.0413 0.6854 0.1293 0.033 Uiso 1 1 calc R . .
C13 C 0.0457(3) 0.8961(6) 0.1338(3) 0.0380(14) Uani 1 1 d . . .
H13A H 0.0333 0.9119 0.0949 0.046 Uiso 1 1 calc R . .
C14 C 0.0597(3) 1.0080(6) 0.1705(3) 0.0394(15) Uani 1 1 d . . .
H14A H 0.0583 1.1015 0.1572 0.047 Uiso 1 1 calc R . .
C15 C 0.0755(3) 0.9829(6) 0.2261(3) 0.0348(13) Uani 1 1 d . . .
H15A H 0.0841 1.0589 0.2516 0.042 Uiso 1 1 calc R . .
C16 C 0.0789(2) 0.8467(5) 0.2445(2) 0.0257(11) Uani 1 1 d . . .
C17 C 0.0943(2) 0.8063(5) 0.3018(2) 0.0237(11) Uani 1 1 d . . .
C18 C 0.1123(2) 0.8740(6) 0.3524(2) 0.0327(13) Uani 1 1 d . . .
H18A H 0.1172 0.9720 0.3597 0.039 Uiso 1 1 calc R . .
C19 C 0.1217(2) 0.7649(6) 0.3898(2) 0.0304(12) Uani 1 1 d . . .
C20 C 0.1418(3) 0.7780(8) 0.4507(3) 0.0463(17) Uani 1 1 d . . .
F1 F 0.1708(2) 0.8996(5) 0.46896(17) 0.0737(14) Uani 1 1 d . . .
F2 F 0.09118(18) 0.7718(5) 0.46854(14) 0.0568(11) Uani 1 1 d . . .
F3 F 0.18243(18) 0.6769(5) 0.47791(14) 0.0595(11) Uani 1 1 d . . .
C21 C 0.2446(4) 0.4384(10) 0.4001(4) 0.087(3) Uani 1 1 d . . .
H21A H 0.2442 0.5073 0.4289 0.105 Uiso 1 1 calc R . .
H21B H 0.2030 0.4470 0.3686 0.105 Uiso 1 1 calc R . .
Cl2 Cl 0.30851(13) 0.4761(2) 0.37752(13) 0.0913(8) Uani 1 1 d . . .
Cl3 Cl 0.25139(12) 0.2721(5) 0.42717(13) 0.1447(16) Uani 1 1 d . . .

loop_
_atom_site_aniso_label
_atom_site_aniso_U_11
_atom_site_aniso_U_22
_atom_site_aniso_U_33
_atom_site_aniso_U_23
_atom_site_aniso_U_13
_atom_site_aniso_U_12
Pt 0.02180(10) 0.01920(10) 0.01774(10) -0.00331(8) 0.00556(7) 0.00086(8)
Cl1 0.0399(7) 0.0225(6) 0.0243(7) 0.0017(5) 0.0113(6) 0.0054(5)
N1 0.025(2) 0.018(2) 0.021(2) -0.0011(17) 0.0053(17) 0.0004(17)
N2 0.019(2) 0.022(2) 0.021(2) -0.0010(18) 0.0044(17) -0.0030(16)
N3 0.020(2) 0.022(2) 0.031(2) -0.0022(19) 0.0091(18) -0.0001(17)
N4 0.024(2) 0.025(2) 0.019(2) -0.0020(18) 0.0078(17) 0.0021(17)
N5 0.027(2) 0.039(3) 0.020(2) -0.010(2) 0.0069(18) 0.002(2)
C1 0.028(3) 0.018(2) 0.021(3) 0.002(2) 0.010(2) 0.0037(19)
C2 0.032(3) 0.021(3) 0.021(3) -0.002(2) 0.009(2) 0.002(2)
C3 0.032(3) 0.018(2) 0.016(2) 0.0041(19) 0.007(2) -0.003(2)
C4 0.025(3) 0.038(3) 0.026(3) -0.007(2) 0.009(2) 0.004(2)
C5 0.035(3) 0.055(4) 0.079(5) -0.036(4) 0.026(4) -0.015(3)
C6 0.031(3) 0.084(6) 0.041(4) 0.017(4) 0.005(3) 0.021(3)
C7 0.027(3) 0.049(4) 0.030(3) -0.012(3) 0.009(2) 0.001(3)
C8 0.030(3) 0.028(3) 0.022(3) 0.000(2) 0.002(2) -0.003(2)
C9 0.030(5) 0.082(8) 0.019(5) -0.020(5) 0.006(4) -0.008(5)
C10 0.031(5) 0.037(5) 0.028(5) 0.003(4) 0.003(4) -0.007(4)
C11 0.031(5) 0.031(5) 0.025(5) 0.005(4) -0.005(4) -0.001(4)
C12 0.029(3) 0.031(3) 0.022(3) 0.002(2) 0.008(2) 0.004(2)
C13 0.043(3) 0.032(3) 0.040(4) 0.007(3) 0.015(3) 0.002(3)
C14 0.038(3) 0.027(3) 0.052(4) 0.006(3) 0.014(3) -0.002(2)
C15 0.038(3) 0.024(3) 0.045(4) -0.007(3) 0.017(3) -0.001(2)
C16 0.024(2) 0.023(3) 0.033(3) -0.002(2) 0.012(2) -0.001(2)
C17 0.020(2) 0.023(2) 0.028(3) -0.007(2) 0.009(2) -0.002(2)
C18 0.024(3) 0.034(3) 0.042(3) -0.023(3) 0.015(2) -0.005(2)
C19 0.022(3) 0.043(3) 0.027(3) -0.014(3) 0.010(2) -0.001(2)
C20 0.042(4) 0.064(5) 0.032(3) -0.023(3) 0.011(3) 0.001(3)
F1 0.088(3) 0.080(3) 0.048(3) -0.045(2) 0.017(2) -0.023(3)
F2 0.050(2) 0.095(3) 0.031(2) -0.011(2) 0.0213(18) 0.014(2)
F3 0.048(2) 0.092(3) 0.028(2) -0.015(2) 0.0005(17) 0.015(2)
C21 0.034(4) 0.128(8) 0.087(6) -0.055(6) 0.004(4) 0.024(5)
Cl2 0.0952(18) 0.0600(14) 0.125(2) 0.0099(14) 0.0467(17) 0.0034(12)
Cl3 0.0531(14) 0.262(4) 0.119(2) 0.128(3) 0.0296(14) 0.030(2)

loop_
_atom_type_symbol
_atom_type_description
_atom_type_scat_dispersion_real
_atom_type_scat_dispersion_imag
_atom_type_scat_source
C C 0.0033 0.0016 'International Tables Vol C Tables 4.2.6.8 and 6.1.1.4'
H H 0.0000 0.0000 'International Tables Vol C Tables 4.2.6.8 and 6.1.1.4'
N N 0.0061 0.0033 'International Tables Vol C Tables 4.2.6.8 and 6.1.1.4'
F F 0.0171 0.0103 'International Tables Vol C Tables 4.2.6.8 and 6.1.1.4'
Cl Cl 0.1484 0.1585 'International Tables Vol C Tables 4.2.6.8 and 6.1.1.4'
Pt Pt -1.7033 8.3905 'International Tables Vol C Tables 4.2.6.8 and 6.1.1.4'

loop_
_geom_angle_atom_site_label_1
_geom_angle_atom_site_label_2
_geom_angle_atom_site_label_3
_geom_angle
N4 Pt N3 79.96(17)
N4 Pt N1 173.10(16)
N3 Pt N1 94.02(16)
N4 Pt Cl1 95.58(12)
N3 Pt Cl1 175.52(12)
N1 Pt Cl1 90.45(12)
C1 N1 N2 106.1(4)
C1 N1 Pt 134.2(3)
N2 N1 Pt 119.3(3)
C3 N2 N1 112.2(4)
C12 N3 C16 118.4(4)
C12 N3 Pt 126.5(4)
C16 N3 Pt 115.0(3)
N5 N4 C17 110.6(4)
N5 N4 Pt 133.0(3)
C17 N4 Pt 116.0(3)
N4 N5 C19 104.7(5)
N1 C1 C2 108.4(4)
N1 C1 C4 124.1(4)
C2 C1 C4 127.4(5)
C3 C2 C1 108.0(5)
N2 C3 C2 105.3(4)
N2 C3 C8 123.4(5)
C2 C3 C8 131.3(5)
C1 C4 C5 111.9(4)
C1 C4 C7 108.5(4)
C5 C4 C7 108.2(5)
C1 C4 C6 110.0(5)
C5 C4 C6 110.4(5)
C7 C4 C6 107.7(5)
C11' C8 C9 131.5(8)
C11' C8 C3 116.3(8)
C9 C8 C3 111.7(5)
C11' C8 C11 58.5(7)
C9 C8 C11 111.9(7)
C3 C8 C11 108.7(5)
C11' C8 C10 47.1(7)
C9 C8 C10 110.3(7)
C3 C8 C10 108.8(5)
C11 C8 C10 105.2(6)
C11' C8 C9' 111.5(9)
C9 C8 C9' 58.1(8)
C3 C8 C9' 107.2(7)
C11 C8 C9' 58.8(7)
C10 C8 C9' 143.9(8)
C11' C8 C10' 111.9(9)
C9 C8 C10' 44.5(7)
C3 C8 C10' 106.7(7)
C11 C8 C10' 143.4(7)
C10 C8 C10' 70.9(7)
C9' C8 C10' 102.1(9)
N3 C12 C13 122.3(5)
C12 C13 C14 118.8(6)
C15 C14 C13 119.5(6)
C14 C15 C16 119.2(6)
N3 C16 C15 121.6(5)
N3 C16 C17 113.7(4)
C15 C16 C17 124.6(5)
N4 C17 C18 108.6(5)
N4 C17 C16 114.9(4)
C18 C17 C16 136.5(5)
C17 C18 C19 103.1(5)
N5 C19 C18 113.0(5)
N5 C19 C20 120.8(6)
C18 C19 C20 126.2(5)
F1 C20 F3 107.1(5)
F1 C20 F2 105.6(5)
F3 C20 F2 105.7(6)
F1 C20 C19 112.3(6)
F3 C20 C19 113.2(5)
F2 C20 C19 112.4(5)
Cl3 C21 Cl2 111.1(4)

loop_
_geom_bond_atom_site_label_1
_geom_bond_atom_site_label_2
_geom_bond_distance
Pt N4 1.970(4)
Pt N3 2.024(4)
Pt N1 2.025(4)
Pt Cl1 2.2889(12)
N1 C1 1.344(6)
N1 N2 1.358(5)
N2 C3 1.340(6)
N3 C12 1.337(6)
N3 C16 1.362(6)
N4 N5 1.339(6)
N4 C17 1.365(6)
N5 C19 1.348(7)
C1 C2 1.388(7)
C1 C4 1.515(7)
C2 C3 1.376(7)
C3 C8 1.497(7)
C4 C5 1.516(8)
C4 C7 1.530(7)
C4 C6 1.530(8)
C8 C11' 1.395(15)
C8 C9 1.451(10)
C8 C11 1.561(10)
C8 C10 1.577(10)
C8 C9' 1.586(17)
C8 C10' 1.610(16)
C12 C13 1.371(8)
C13 C14 1.384(9)
C14 C15 1.367(9)
C15 C16 1.374(8)
C16 C17 1.443(7)
C17 C18 1.378(7)
C18 C19 1.381(8)
C19 C20 1.474(8)
C20 F1 1.326(8)
C20 F3 1.332(8)
C20 F2 1.347(7)
C21 Cl3 1.714(11)
C21 Cl2 1.736(9)
